data_7239810
loop_
_publ_author_name
'Hossain, Sayed Muktar'
'Prakash, Ved'
'Mamidi, Prabhudutta'
'Chattopadhyay, Soma'
'Singh, Akhilesh Kumar'

_publ_section_title
;
 Pyrene-appended bipyridine hydrazone ligand as a turn-on sensor for Cu2+
 and its bioimaging application
;
_journal_issue 7
_journal_name_full 'RSC Advances'
_journal_page_first 3646
_journal_page_last 3658
_journal_paper_doi 10.1039/C9RA09376A
_journal_volume 10
_journal_year 2020
_chemical_formula_sum 'C168 H102 Cu6 N32 O24'
_chemical_formula_weight 3334.05
_space_group_crystal_system trigonal
_space_group_IT_number 148
_space_group_name_Hall '-R 3'
_space_group_name_H-M_alt 'R -3 :H'
_atom_sites_solution_hydrogens geom
_audit_creation_method SHELXL-2014/7
_audit_update_record
;
2018-04-11 deposited with the CCDC.	2020-01-06 downloaded from the CCDC.
;
_cell_angle_alpha 90
_cell_angle_beta 90
_cell_angle_gamma 120
_cell_formula_units_Z 3
_cell_length_a 24.322(3)
_cell_length_b 24.322(3)
_cell_length_c 21.069(3)
_cell_measurement_reflns_used 5024
_cell_measurement_temperature 110(2)
_cell_measurement_theta_max 88.356
_cell_measurement_theta_min 2.996
_cell_volume 10794(2)
_computing_structure_refinement 'SHELXL-2014/7 (Sheldrick, 2014)'
_diffrn_ambient_temperature 110(2)
_diffrn_measured_fraction_theta_full 0.991
_diffrn_measured_fraction_theta_max 0.915
_diffrn_measurement_device_type 'Bruker KAPPA APEXII '
_diffrn_radiation_type CuK\a
_diffrn_radiation_wavelength 1.54178
_diffrn_reflns_av_R_equivalents 0.0724
_diffrn_reflns_av_unetI/netI 0.0701
_diffrn_reflns_Laue_measured_fraction_full 0.991
_diffrn_reflns_Laue_measured_fraction_max 0.915
_diffrn_reflns_limit_h_max 30
_diffrn_reflns_limit_h_min -30
_diffrn_reflns_limit_k_max 29
_diffrn_reflns_limit_k_min -30
_diffrn_reflns_limit_l_max 26
_diffrn_reflns_limit_l_min -11
_diffrn_reflns_number 11485
_diffrn_reflns_point_group_measured_fraction_full 0.991
_diffrn_reflns_point_group_measured_fraction_max 0.915
_diffrn_reflns_theta_full 67.679
_diffrn_reflns_theta_max 88.356
_diffrn_reflns_theta_min 2.966
_diffrn_source 'fine-focus sealed tube'
_exptl_absorpt_coefficient_mu 1.690
_exptl_absorpt_correction_T_max 0.713
_exptl_absorpt_correction_T_min 0.700
_exptl_absorpt_correction_type empirical
_exptl_absorpt_process_details empirical
_exptl_crystal_colour Green
_exptl_crystal_density_diffrn 1.539
_exptl_crystal_density_method 'not measured'
_exptl_crystal_description Block
_exptl_crystal_F_000 5100
_exptl_crystal_size_max 0.3
_exptl_crystal_size_mid 0.2
_exptl_crystal_size_min 0.2
_refine_diff_density_max 0.651
_refine_diff_density_min -0.371
_refine_diff_density_rms 0.073
_refine_ls_extinction_method none
_refine_ls_goodness_of_fit_ref 1.013
_refine_ls_hydrogen_treatment constr
_refine_ls_matrix_type full
_refine_ls_number_parameters 373
_refine_ls_number_reflns 5026
_refine_ls_number_restraints 0
_refine_ls_restrained_S_all 1.013
_refine_ls_R_factor_all 0.1435
_refine_ls_R_factor_gt 0.0760
_refine_ls_shift/su_max 0.000
_refine_ls_shift/su_mean 0.000
_refine_ls_structure_factor_coef Fsqd
_refine_ls_weighting_details 'w=1/[\s^2^(Fo^2^)+(0.1105P)^2^+36.0923P] where P=(Fo^2^+2Fc^2^)/3'
_refine_ls_weighting_scheme calc
_refine_ls_wR_factor_gt 0.1951
_refine_ls_wR_factor_ref 0.2487
_reflns_Friedel_coverage 0.000
_reflns_number_gt 2674
_reflns_number_total 5026
_reflns_threshold_expression 'I > 2\s(I)'
_cod_data_source_file c9ra09376a2.cif
_cod_data_source_block Cu-complex
_cod_depositor_comments 'Adding full bibliography for 7239810.cif.'
_cod_original_cell_volume 10794(3)
_cod_database_code 7239810
_shelx_shelxl_version_number 2014/7
_shelx_space_group_comment
;
The symmetry employed for this shelxl refinement is uniquely defined
by the following loop, which should always be used as a source of
symmetry information in preference to the above space-group names.
They are only intended as comments.
;

loop_
_space_group_symop_operation_xyz
'x, y, z'
'-y, x-y, z'
'-x+y, -x, z'
'x+2/3, y+1/3, z+1/3'
'-y+2/3, x-y+1/3, z+1/3'
'-x+y+2/3, -x+1/3, z+1/3'
'x+1/3, y+2/3, z+2/3'
'-y+1/3, x-y+2/3, z+2/3'
'-x+y+1/3, -x+2/3, z+2/3'
'-x, -y, -z'
'y, -x+y, -z'
'x-y, x, -z'
'-x+2/3, -y+1/3, -z+1/3'
'y+2/3, -x+y+1/3, -z+1/3'
'x-y+2/3, x+1/3, -z+1/3'
'-x+1/3, -y+2/3, -z+2/3'
'y+1/3, -x+y+2/3, -z+2/3'
'x-y+1/3, x+2/3, -z+2/3'

loop_
_atom_site_label
_atom_site_type_symbol
_atom_site_fract_x
_atom_site_fract_y
_atom_site_fract_z
_atom_site_U_iso_or_equiv
_atom_site_adp_type
_atom_site_occupancy
_atom_site_site_symmetry_order
_atom_site_calc_flag
_atom_site_refinement_flags_posn
_atom_site_refinement_flags_adp
_atom_site_refinement_flags_occupancy
_atom_site_disorder_assembly
_atom_site_disorder_group
Cu1 Cu 0.81850(4) 0.04411(4) 0.52858(3) 0.0685(3) Uani 1 1 d . . . . .
N4 N 0.9466(2) 0.1206(2) 0.45189(18) 0.0633(11) Uani 1 1 d . . . . .
N1 N 0.7370(3) -0.0029(3) 0.5806(2) 0.0814(14) Uani 1 1 d . . . . .
C10 C 0.9040(3) 0.1377(3) 0.6113(2) 0.0680(14) Uani 1 1 d . . . . .
C1 C 0.6807(4) -0.0476(4) 0.5612(4) 0.107(2) Uani 1 1 d . . . . .
H1 H 0.6770 -0.0626 0.5189 0.129 Uiso 1 1 calc R U . . .
C2 C 0.6270(4) -0.0740(5) 0.5979(5) 0.130(3) Uani 1 1 d . . . . .
H2 H 0.5878 -0.1075 0.5824 0.157 Uiso 1 1 calc R U . . .
C3 C 0.6323(5) -0.0501(5) 0.6575(5) 0.130(3) Uani 1 1 d . . . . .
H3 H 0.5958 -0.0652 0.6836 0.156 Uiso 1 1 calc R U . . .
C4 C 0.6893(4) -0.0051(4) 0.6795(4) 0.106(2) Uani 1 1 d . . . . .
H4 H 0.6931 0.0102 0.7217 0.127 Uiso 1 1 calc R U . . .
C5 C 0.7421(4) 0.0188(3) 0.6407(3) 0.0819(18) Uani 1 1 d . . . . .
C6 C 0.8057(3) 0.0692(3) 0.6568(3) 0.0788(17) Uani 1 1 d . . . . .
C7 C 0.8278(4) 0.0985(4) 0.7153(3) 0.095(2) Uani 1 1 d . . . . .
H7 H 0.8008 0.0845 0.7515 0.114 Uiso 1 1 calc R U . . .
C8 C 0.8889(4) 0.1477(4) 0.7200(3) 0.101(2) Uani 1 1 d . . . . .
H8 H 0.9044 0.1672 0.7602 0.121 Uiso 1 1 calc R U . . .
C9 C 0.9285(3) 0.1698(3) 0.6678(3) 0.0801(17) Uani 1 1 d . . . . .
H9 H 0.9703 0.2052 0.6706 0.096 Uiso 1 1 calc R U . . .
N2 N 0.8452(2) 0.0900(2) 0.60747(19) 0.0670(12) Uani 1 1 d . . . . .
C13 C 0.9482(3) 0.1020(3) 0.3420(2) 0.0621(13) Uani 1 1 d . . . . .
C26 C 0.9219(3) 0.1022(3) 0.2829(2) 0.0657(14) Uani 1 1 d . . . . .
C27 C 0.9569(3) 0.1059(3) 0.2275(2) 0.0665(14) Uani 1 1 d . . . . .
C16 C 1.0149(3) 0.1069(3) 0.2321(2) 0.0715(15) Uani 1 1 d . . . . .
C17 C 1.0494(4) 0.1117(4) 0.1752(3) 0.097(2) Uani 1 1 d . . . . .
H17 H 1.0887 0.1123 0.1776 0.116 Uiso 1 1 calc R U . . .
C18 C 1.0264(5) 0.1153(4) 0.1190(3) 0.109(3) Uani 1 1 d . . . . .
H18 H 1.0507 0.1197 0.0821 0.131 Uiso 1 1 calc R U . . .
C19 C 0.9682(4) 0.1128(3) 0.1117(3) 0.090(2) Uani 1 1 d . . . . .
C28 C 0.9324(3) 0.1073(3) 0.1670(3) 0.0781(17) Uani 1 1 d . . . . .
C23 C 0.8734(4) 0.1031(3) 0.1604(3) 0.092(2) Uani 1 1 d . . . . .
C24 C 0.8392(4) 0.0993(4) 0.2177(3) 0.102(2) Uani 1 1 d . . . . .
H24 H 0.7988 0.0961 0.2143 0.123 Uiso 1 1 calc R U . . .
C25 C 0.8622(3) 0.0999(4) 0.2751(3) 0.090(2) Uani 1 1 d . . . . .
H25 H 0.8388 0.0989 0.3115 0.108 Uiso 1 1 calc R U . . .
C22 C 0.8508(5) 0.1050(4) 0.1008(4) 0.122(3) Uani 1 1 d . . . . .
H22 H 0.8103 0.1015 0.0963 0.146 Uiso 1 1 calc R U . . .
C21 C 0.8877(6) 0.1121(4) 0.0468(4) 0.129(4) Uani 1 1 d . . . . .
H21 H 0.8726 0.1146 0.0059 0.155 Uiso 1 1 calc R U . . .
C20 C 0.9432(6) 0.1152(4) 0.0526(3) 0.117(3) Uani 1 1 d . . . . .
H20 H 0.9670 0.1193 0.0154 0.141 Uiso 1 1 calc R U . . .
C15 C 1.0372(3) 0.1025(3) 0.2915(2) 0.0736(16) Uani 1 1 d . . . . .
H15 H 1.0752 0.1007 0.2949 0.088 Uiso 1 1 calc R U . . .
C14 C 1.0047(3) 0.1007(3) 0.3449(2) 0.0718(15) Uani 1 1 d . . . . .
H14 H 1.0211 0.0984 0.3851 0.086 Uiso 1 1 calc R U . . .
O2A O 0.7898(9) 0.1159(8) 0.4902(4) 0.190(5) Uani 1 1 d . . . A 1
O2B O 0.7536(15) 0.0965(17) 0.4650(19) 0.134(11) Uani 0.37(2) 1 d . . P A 2
O4A O 0.8106(18) 0.1901(11) 0.4707(15) 0.21(2) Uani 0.39(3) 1 d . . P A 1
O4B O 0.7068(10) 0.0727(12) 0.4684(8) 0.136(10) Uani 0.37(2) 1 d . . P A 2
N5A N 0.7783(11) 0.1311(9) 0.4502(4) 0.093(6) Uani 0.63(2) 1 d . . P A 1
N5B N 0.7440(16) 0.1536(15) 0.4374(10) 0.206(13) Uani 0.61(3) 1 d . . P A 2
O5 O 0.7880(6) 0.1259(6) 0.3980(4) 0.232(5) Uani 1 1 d . . . . .
C12 C 0.9152(3) 0.0995(3) 0.4007(2) 0.0665(14) Uani 1 1 d . . . . .
H12 H 0.8705 0.0822 0.4007 0.080 Uiso 1 1 calc R U . . .
N3 N 0.9099(2) 0.1100(2) 0.50651(19) 0.0653(12) Uani 1 1 d . . . . .
C11 C 0.9400(3) 0.1525(3) 0.5505(2) 0.0642(14) Uani 1 1 d . . . . .
O1 O 0.99308(19) 0.20250(19) 0.54754(16) 0.0683(10) Uani 1 1 d . . . . .

loop_
_atom_site_aniso_label
_atom_site_aniso_U_11
_atom_site_aniso_U_22
_atom_site_aniso_U_33
_atom_site_aniso_U_23
_atom_site_aniso_U_13
_atom_site_aniso_U_12
Cu1 0.0757(6) 0.0754(6) 0.0509(5) -0.0030(3) 0.0082(3) 0.0351(5)
N4 0.076(3) 0.068(3) 0.044(2) -0.0021(18) 0.0072(19) 0.034(2)
N1 0.085(4) 0.092(4) 0.069(3) 0.009(3) 0.013(3) 0.046(3)
C10 0.085(4) 0.076(4) 0.054(3) -0.003(2) 0.007(3) 0.048(4)
C1 0.089(6) 0.121(7) 0.088(5) 0.009(4) 0.013(4) 0.035(5)
C2 0.098(6) 0.135(8) 0.125(7) 0.012(6) 0.026(5) 0.033(6)
C3 0.095(6) 0.140(8) 0.129(8) 0.042(6) 0.048(6) 0.040(6)
C4 0.106(6) 0.113(6) 0.085(5) 0.015(4) 0.036(4) 0.046(5)
C5 0.094(5) 0.085(4) 0.073(4) 0.016(3) 0.024(3) 0.050(4)
C6 0.102(5) 0.093(5) 0.054(3) 0.009(3) 0.019(3) 0.058(4)
C7 0.116(6) 0.118(6) 0.056(4) -0.003(3) 0.025(3) 0.062(5)
C8 0.139(7) 0.132(7) 0.049(3) -0.010(4) 0.009(4) 0.080(6)
C9 0.094(5) 0.088(4) 0.057(3) -0.015(3) 0.004(3) 0.044(4)
N2 0.083(3) 0.076(3) 0.047(2) -0.0029(19) 0.012(2) 0.043(3)
C13 0.075(4) 0.072(4) 0.043(3) 0.000(2) 0.006(2) 0.040(3)
C26 0.079(4) 0.073(4) 0.046(3) -0.001(2) -0.002(2) 0.038(3)
C27 0.089(4) 0.071(4) 0.042(3) 0.004(2) -0.001(2) 0.042(3)
C16 0.086(4) 0.088(4) 0.051(3) 0.000(3) 0.006(3) 0.051(4)
C17 0.111(6) 0.127(6) 0.060(4) 0.006(3) 0.020(3) 0.065(5)
C18 0.138(7) 0.127(7) 0.053(4) -0.003(4) 0.023(4) 0.059(6)
C19 0.125(6) 0.085(5) 0.050(3) 0.001(3) -0.001(3) 0.046(5)
C28 0.110(5) 0.076(4) 0.045(3) -0.003(2) -0.010(3) 0.044(4)
C23 0.128(6) 0.094(5) 0.062(4) -0.007(3) -0.025(4) 0.061(5)
C24 0.108(6) 0.136(7) 0.081(5) -0.008(4) -0.025(4) 0.075(5)
C25 0.094(5) 0.122(6) 0.067(4) -0.009(3) -0.005(3) 0.065(5)
C22 0.154(8) 0.146(8) 0.073(5) -0.015(5) -0.040(5) 0.081(7)
C21 0.198(11) 0.127(7) 0.064(5) -0.010(4) -0.048(6) 0.082(8)
C20 0.186(10) 0.110(6) 0.041(3) -0.001(3) -0.017(4) 0.063(6)
C15 0.079(4) 0.095(4) 0.058(3) 0.001(3) 0.003(3) 0.052(4)
C14 0.090(4) 0.088(4) 0.044(3) -0.001(2) -0.003(2) 0.049(4)
O2A 0.345(17) 0.265(14) 0.086(6) -0.028(6) -0.032(7) 0.248(14)
O2B 0.084(14) 0.16(2) 0.14(3) -0.027(19) -0.045(14) 0.043(16)
O4A 0.25(4) 0.116(17) 0.18(3) -0.026(15) 0.12(3) 0.035(18)
O4B 0.084(14) 0.21(2) 0.103(12) 0.012(12) -0.008(9) 0.070(15)
N5A 0.183(16) 0.150(14) 0.009(4) 0.005(5) 0.002(5) 0.132(13)
N5B 0.28(3) 0.23(3) 0.193(19) -0.001(17) -0.048(19) 0.18(3)
O5 0.341(14) 0.345(14) 0.098(6) 0.019(7) 0.022(7) 0.236(13)
C12 0.073(4) 0.081(4) 0.044(3) -0.005(2) 0.004(2) 0.037(3)
N3 0.078(3) 0.069(3) 0.043(2) -0.0056(18) 0.0072(19) 0.032(2)
C11 0.074(4) 0.072(4) 0.046(3) -0.003(2) 0.004(2) 0.036(3)
O1 0.073(3) 0.073(3) 0.0522(19) -0.0052(16) 0.0046(16) 0.031(2)

loop_
_atom_type_symbol
_atom_type_description
_atom_type_scat_dispersion_real
_atom_type_scat_dispersion_imag
_atom_type_scat_source
C C 0.0181 0.0091 'International Tables Vol C Tables 4.2.6.8 and 6.1.1.4'
N N 0.0311 0.0180 'International Tables Vol C Tables 4.2.6.8 and 6.1.1.4'
Cu Cu -1.9646 0.5888 'International Tables Vol C Tables 4.2.6.8 and 6.1.1.4'
O O 0.0492 0.0322 'International Tables Vol C Tables 4.2.6.8 and 6.1.1.4'
H H 0.0000 0.0000 'International Tables Vol C Tables 4.2.6.8 and 6.1.1.4'

loop_
_geom_angle_atom_site_label_1
_geom_angle_atom_site_label_2
_geom_angle_atom_site_label_3
_geom_angle
_geom_angle_site_symmetry_1
_geom_angle_site_symmetry_3
N2 Cu1 O1 176.23(19) . 12_546
N2 Cu1 N3 79.75(18) . .
O1 Cu1 N3 102.16(16) 12_546 .
N2 Cu1 N1 79.2(2) . .
O1 Cu1 N1 98.9(2) 12_546 .
N3 Cu1 N1 159.0(2) . .
N2 Cu1 O2A 90.3(3) . .
O1 Cu1 O2A 93.0(3) 12_546 .
N3 Cu1 O2A 87.1(5) . .
N1 Cu1 O2A 92.0(5) . .
N2 Cu1 O2B 104.6(6) . .
O1 Cu1 O2B 78.4(6) 12_546 .
N3 Cu1 O2B 100.0(8) . .
N1 Cu1 O2B 84.4(9) . .
C12 N4 N3 115.1(5) . .
C1 N1 C5 117.7(6) . .
C1 N1 Cu1 127.9(5) . .
C5 N1 Cu1 114.2(5) . .
N2 C10 C9 121.3(5) . .
N2 C10 C11 114.1(5) . .
C9 C10 C11 124.6(6) . .
N1 C1 C2 124.5(8) . .
N1 C1 H1 117.7 . .
C2 C1 H1 117.7 . .
C3 C2 C1 117.1(9) . .
C3 C2 H2 121.5 . .
C1 C2 H2 121.5 . .
C4 C3 C2 120.2(8) . .
C4 C3 H3 119.9 . .
C2 C3 H3 119.9 . .
C3 C4 C5 120.0(8) . .
C3 C4 H4 120.0 . .
C5 C4 H4 120.0 . .
N1 C5 C4 120.3(7) . .
N1 C5 C6 113.4(5) . .
C4 C5 C6 126.2(7) . .
N2 C6 C7 118.5(7) . .
N2 C6 C5 113.6(5) . .
C7 C6 C5 127.9(6) . .
C8 C7 C6 119.0(6) . .
C8 C7 H7 120.5 . .
C6 C7 H7 120.5 . .
C7 C8 C9 121.6(6) . .
C7 C8 H8 119.2 . .
C9 C8 H8 119.2 . .
C8 C9 C10 116.4(7) . .
C8 C9 H9 121.8 . .
C10 C9 H9 121.8 . .
C10 N2 C6 123.1(5) . .
C10 N2 Cu1 117.7(3) . .
C6 N2 Cu1 118.9(5) . .
C14 C13 C26 119.7(5) . .
C14 C13 C12 119.4(5) . .
C26 C13 C12 120.8(5) . .
C13 C26 C27 118.0(5) . .
C13 C26 C25 123.8(5) . .
C27 C26 C25 118.2(5) . .
C16 C27 C28 119.6(5) . .
C16 C27 C26 120.7(5) . .
C28 C27 C26 119.6(6) . .
C15 C16 C27 119.2(5) . .
C15 C16 C17 121.7(6) . .
C27 C16 C17 119.1(5) . .
C18 C17 C16 120.1(7) . .
C18 C17 H17 120.0 . .
C16 C17 H17 120.0 . .
C17 C18 C19 123.0(6) . .
C17 C18 H18 118.5 . .
C19 C18 H18 118.5 . .
C18 C19 C20 123.2(8) . .
C18 C19 C28 118.5(6) . .
C20 C19 C28 118.3(8) . .
C23 C28 C27 121.3(6) . .
C23 C28 C19 119.1(6) . .
C27 C28 C19 119.6(7) . .
C22 C23 C28 120.1(8) . .
C22 C23 C24 122.5(8) . .
C28 C23 C24 117.4(6) . .
C25 C24 C23 122.4(7) . .
C25 C24 H24 118.8 . .
C23 C24 H24 118.8 . .
C24 C25 C26 121.1(6) . .
C24 C25 H25 119.5 . .
C26 C25 H25 119.5 . .
C23 C22 C21 120.0(9) . .
C23 C22 H22 120.0 . .
C21 C22 H22 120.0 . .
C20 C21 C22 120.2(7) . .
C20 C21 H21 119.9 . .
C22 C21 H21 119.9 . .
C21 C20 C19 122.3(9) . .
C21 C20 H20 118.8 . .
C19 C20 H20 118.8 . .
C14 C15 C16 120.3(6) . .
C14 C15 H15 119.8 . .
C16 C15 H15 119.8 . .
C15 C14 C13 121.8(5) . .
C15 C14 H14 119.1 . .
C13 C14 H14 119.1 . .
N5A O2A O4A 52.4(19) . .
N5A O2A Cu1 143.4(9) . .
O4A O2A Cu1 149(2) . .
O4B O2B O5 121(3) . .
O4B O2B N5B 85(3) . .
O5 O2B N5B 64.7(19) . .
O4B O2B Cu1 116(3) . .
O5 O2B Cu1 109.5(15) . .
N5B O2B Cu1 155(2) . .
N5A O4A O2A 37.6(8) . .
O2B O4B N5B 63(2) . .
O2A N5A O5 130.4(14) . .
O2A N5A O4A 90(2) . .
O5 N5A O4A 113.2(19) . .
O2B N5B O5 57.3(16) . .
O2B N5B O4B 32.7(12) . .
O5 N5B O4B 79.8(12) . .
O2B O5 N5B 58.0(13) . .
N4 C12 C13 119.8(5) . .
N4 C12 H12 120.1 . .
C13 C12 H12 120.1 . .
C11 N3 N4 112.6(4) . .
C11 N3 Cu1 114.8(3) . .
N4 N3 Cu1 132.6(3) . .
O1 C11 N3 128.9(5) . .
O1 C11 C10 118.2(5) . .
N3 C11 C10 112.9(5) . .
C11 O1 Cu1 121.5(3) . 11_666

loop_
_geom_bond_atom_site_label_1
_geom_bond_atom_site_label_2
_geom_bond_distance
_geom_bond_site_symmetry_2
Cu1 N2 1.925(4) .
Cu1 O1 1.932(4) 12_546
Cu1 N3 2.040(5) .
Cu1 N1 2.042(5) .
Cu1 O2A 2.326(9) .
Cu1 O2B 2.81(3) .
N4 C12 1.272(7) .
N4 N3 1.400(6) .
N1 C1 1.318(9) .
N1 C5 1.355(8) .
C10 N2 1.318(8) .
C10 C9 1.386(8) .
C10 C11 1.489(7) .
C1 C2 1.368(11) .
C1 H1 0.9500 .
C2 C3 1.364(12) .
C2 H2 0.9500 .
C3 C4 1.348(12) .
C3 H3 0.9500 .
C4 C5 1.382(9) .
C4 H4 0.9500 .
C5 C6 1.453(10) .
C6 N2 1.332(7) .
C6 C7 1.391(9) .
C7 C8 1.368(11) .
C7 H7 0.9500 .
C8 C9 1.382(9) .
C8 H8 0.9500 .
C9 H9 0.9500 .
C13 C14 1.393(8) .
C13 C26 1.402(7) .
C13 C12 1.457(7) .
C26 C27 1.421(7) .
C26 C25 1.433(9) .
C27 C16 1.402(8) .
C27 C28 1.416(7) .
C16 C15 1.390(7) .
C16 C17 1.434(8) .
C17 C18 1.331(10) .
C17 H17 0.9500 .
C18 C19 1.395(11) .
C18 H18 0.9500 .
C19 C20 1.400(10) .
C19 C28 1.419(9) .
C28 C23 1.393(10) .
C23 C22 1.380(9) .
C23 C24 1.442(10) .
C24 C25 1.329(9) .
C24 H24 0.9500 .
C25 H25 0.9500 .
C22 C21 1.407(13) .
C22 H22 0.9500 .
C21 C20 1.318(13) .
C21 H21 0.9500 .
C20 H20 0.9500 .
C15 C14 1.362(7) .
C15 H15 0.9500 .
C14 H14 0.9500 .
O2A N5A 1.015(12) .
O2A O4A 1.66(3) .
O2B O4B 0.99(3) .
O2B O5 1.61(4) .
O2B N5B 1.63(4) .
O4A N5A 1.32(3) .
O4B N5B 1.83(3) .
N5A O5 1.145(12) .
N5B O5 1.73(2) .
C12 H12 0.9500 .
N3 C11 1.306(7) .
C11 O1 1.258(7) .
O1 Cu1 1.932(4) 11_666

loop_
_geom_torsion_atom_site_label_1
_geom_torsion_atom_site_label_2
_geom_torsion_atom_site_label_3
_geom_torsion_atom_site_label_4
_geom_torsion
_geom_torsion_site_symmetry_4
C5 N1 C1 C2 -0.6(13) .
Cu1 N1 C1 C2 -175.3(7) .
N1 C1 C2 C3 2.9(16) .
C1 C2 C3 C4 -3.8(16) .
C2 C3 C4 C5 2.7(15) .
C1 N1 C5 C4 -0.7(10) .
Cu1 N1 C5 C4 174.7(6) .
C1 N1 C5 C6 -178.4(6) .
Cu1 N1 C5 C6 -3.0(7) .
C3 C4 C5 N1 -0.3(12) .
C3 C4 C5 C6 177.1(8) .
N1 C5 C6 N2 7.8(8) .
C4 C5 C6 N2 -169.7(7) .
N1 C5 C6 C7 -175.2(7) .
C4 C5 C6 C7 7.3(12) .
N2 C6 C7 C8 0.4(11) .
C5 C6 C7 C8 -176.4(7) .
C6 C7 C8 C9 1.5(12) .
C7 C8 C9 C10 -2.7(11) .
N2 C10 C9 C8 2.2(9) .
C11 C10 C9 C8 -177.4(6) .
C9 C10 N2 C6 -0.4(9) .
C11 C10 N2 C6 179.3(5) .
C9 C10 N2 Cu1 -174.7(5) .
C11 C10 N2 Cu1 5.0(7) .
C7 C6 N2 C10 -1.0(9) .
C5 C6 N2 C10 176.3(6) .
C7 C6 N2 Cu1 173.2(5) .
C5 C6 N2 Cu1 -9.5(7) .
C14 C13 C26 C27 -4.6(8) .
C12 C13 C26 C27 178.8(5) .
C14 C13 C26 C25 176.3(6) .
C12 C13 C26 C25 -0.2(9) .
C13 C26 C27 C16 2.3(9) .
C25 C26 C27 C16 -178.6(6) .
C13 C26 C27 C28 -179.0(5) .
C25 C26 C27 C28 0.1(9) .
C28 C27 C16 C15 -176.9(6) .
C26 C27 C16 C15 1.8(9) .
C28 C27 C16 C17 2.3(9) .
C26 C27 C16 C17 -179.0(6) .
C15 C16 C17 C18 179.3(7) .
C27 C16 C17 C18 0.2(11) .
C16 C17 C18 C19 -1.9(13) .
C17 C18 C19 C20 -178.6(8) .
C17 C18 C19 C28 1.1(12) .
C16 C27 C28 C23 176.7(6) .
C26 C27 C28 C23 -2.1(9) .
C16 C27 C28 C19 -3.0(9) .
C26 C27 C28 C19 178.2(6) .
C18 C19 C28 C23 -178.3(7) .
C20 C19 C28 C23 1.4(10) .
C18 C19 C28 C27 1.4(10) .
C20 C19 C28 C27 -178.8(6) .
C27 C28 C23 C22 179.5(7) .
C19 C28 C23 C22 -0.7(11) .
C27 C28 C23 C24 1.9(10) .
C19 C28 C23 C24 -178.4(7) .
C22 C23 C24 C25 -177.3(8) .
C28 C23 C24 C25 0.3(12) .
C23 C24 C25 C26 -2.3(13) .
C13 C26 C25 C24 -178.9(7) .
C27 C26 C25 C24 2.1(11) .
C28 C23 C22 C21 -0.9(13) .
C24 C23 C22 C21 176.7(8) .
C23 C22 C21 C20 1.8(15) .
C22 C21 C20 C19 -1.0(15) .
C18 C19 C20 C21 179.2(9) .
C28 C19 C20 C21 -0.6(13) .
C27 C16 C15 C14 -3.6(10) .
C17 C16 C15 C14 177.3(6) .
C16 C15 C14 C13 1.2(10) .
C26 C13 C14 C15 3.0(9) .
C12 C13 C14 C15 179.6(6) .
Cu1 O2A O4A N5A 133(2) .
O5 O2B O4B N5B -56(3) .
Cu1 O2B O4B N5B 167(3) .
O4A O2A N5A O5 121(4) .
Cu1 O2A N5A O5 -20(6) .
Cu1 O2A N5A O4A -141(3) .
O2A O4A N5A O5 -135(2) .
O4B O2B N5B O5 -128(3) .
Cu1 O2B N5B O5 82(5) .
O5 O2B N5B O4B 128(3) .
Cu1 O2B N5B O4B -151(7) .
O2B O4B N5B O5 43(2) .
O4B O2B O5 N5B 67(3) .
Cu1 O2B O5 N5B -154(2) .
O4B N5B O5 O2B -25.7(11) .
N3 N4 C12 C13 -173.6(5) .
C14 C13 C12 N4 27.5(9) .
C26 C13 C12 N4 -155.9(6) .
C12 N4 N3 C11 -152.9(5) .
C12 N4 N3 Cu1 24.1(7) .
N4 N3 C11 O1 7.1(9) .
Cu1 N3 C11 O1 -170.5(5) .
N4 N3 C11 C10 -173.8(4) .
Cu1 N3 C11 C10 8.7(6) .
N2 C10 C11 O1 170.2(5) .
C9 C10 C11 O1 -10.1(9) .
N2 C10 C11 N3 -9.0(7) .
C9 C10 C11 N3 170.6(6) .
N3 C11 O1 Cu1 -1.7(9) 11_666
C10 C11 O1 Cu1 179.2(4) 11_666
